data_2225245
loop_
_publ_author_name
'Am\'ezquita-Valencia, Manuel'
'Hern\'andez-Ortega, Sim\'on'
'Su\'arez-Ortiz, G. Alejandra'
'Cabrera, Armando'

_publ_section_title
;
 (<i>Z</i>)-Ethyl 3-(2,6-diisopropylanilino)but-2-enoate
;
_journal_coeditor_code GW2075
_journal_issue 3
_journal_name_full 'Acta Crystallographica Section E'
_journal_page_first o500
_journal_paper_doi 10.1107/S1600536810003260
_journal_volume 66
_journal_year 2010
_chemical_formula_iupac 'C18 H27 N O2'
_chemical_formula_moiety 'C18 H27 N O2'
_chemical_formula_sum 'C18 H27 N O2'
_chemical_formula_weight 289.41
_chemical_melting_point 326.3(2)
_chemical_name_systematic
;
(<i>Z</i>)-Ethyl 3-(2,6-diisopropylanilino)but-2-enoate
;
_space_group_IT_number 2
_symmetry_cell_setting triclinic
_symmetry_space_group_name_Hall '-P 1'
_symmetry_space_group_name_H-M 'P -1'
_atom_sites_solution_hydrogens geom
_atom_sites_solution_primary direct
_atom_sites_solution_secondary difmap
_audit_creation_method SHELXL-97
_cell_angle_alpha 94.901(3)
_cell_angle_beta 91.801(3)
_cell_angle_gamma 101.255(4)
_cell_formula_units_Z 2
_cell_length_a 8.4750(17)
_cell_length_b 8.8995(18)
_cell_length_c 11.956(2)
_cell_measurement_reflns_used 1942
_cell_measurement_temperature 298(2)
_cell_measurement_theta_max 24.105
_cell_measurement_theta_min 2.453
_cell_volume 880.1(3)
_computing_cell_refinement 'SAINT (Bruker, 1999)'
_computing_data_collection 'SMART (Bruker, 1999)'
_computing_data_reduction 'SAINT (Bruker, 1999)'
_computing_molecular_graphics 'SHELXTL (Sheldrick, 2008)'
_computing_publication_material 'SHELXTL (Sheldrick, 2008)'
_computing_structure_refinement 'SHELXTL (Sheldrick, 2008)'
_computing_structure_solution 'SHELXTL (Sheldrick, 2008)'
_diffrn_ambient_temperature 298(2)
_diffrn_detector_area_resol_mean 0.83
_diffrn_measured_fraction_theta_full 0.995
_diffrn_measured_fraction_theta_max 0.995
_diffrn_measurement_device_type 'Bruker SMART APEX CCD area-detector'
_diffrn_measurement_method \w
_diffrn_radiation_monochromator graphite
_diffrn_radiation_source 'fine-focus sealed tube'
_diffrn_radiation_type MoK\a
_diffrn_radiation_wavelength 0.71073
_diffrn_reflns_av_R_equivalents 0.0517
_diffrn_reflns_av_sigmaI/netI 0.0727
_diffrn_reflns_limit_h_max 10
_diffrn_reflns_limit_h_min -10
_diffrn_reflns_limit_k_max 10
_diffrn_reflns_limit_k_min -10
_diffrn_reflns_limit_l_max 14
_diffrn_reflns_limit_l_min -14
_diffrn_reflns_number 7319
_diffrn_reflns_theta_full 25.40
_diffrn_reflns_theta_max 25.40
_diffrn_reflns_theta_min 1.71
_exptl_absorpt_coefficient_mu 0.070
_exptl_absorpt_correction_T_max 0.9962
_exptl_absorpt_correction_T_min 0.9802
_exptl_absorpt_correction_type none
_exptl_crystal_colour Colorless
_exptl_crystal_density_diffrn 1.092
_exptl_crystal_density_method 'not measured'
_exptl_crystal_description Prism
_exptl_crystal_F_000 316
_exptl_crystal_size_max 0.29
_exptl_crystal_size_mid 0.21
_exptl_crystal_size_min 0.05
_refine_diff_density_max 0.108
_refine_diff_density_min -0.099
_refine_ls_extinction_method none
_refine_ls_goodness_of_fit_ref 0.838
_refine_ls_hydrogen_treatment mixed
_refine_ls_matrix_type full
_refine_ls_number_parameters 199
_refine_ls_number_reflns 3233
_refine_ls_number_restraints 1
_refine_ls_restrained_S_all 0.838
_refine_ls_R_factor_all 0.0920
_refine_ls_R_factor_gt 0.0407
_refine_ls_shift/su_max 0.000
_refine_ls_shift/su_mean 0.000
_refine_ls_structure_factor_coef Fsqd
_refine_ls_weighting_details 'calc w=1/[\s^2^(Fo^2^)+(0.0200P)^2^] where P=(Fo^2^+2Fc^2^)/3'
_refine_ls_weighting_scheme calc
_refine_ls_wR_factor_gt 0.0754
_refine_ls_wR_factor_ref 0.0849
_reflns_number_gt 1574
_reflns_number_total 3233
_reflns_threshold_expression I>2sigma(I)
_cod_data_source_file gw2075.cif
_cod_data_source_block I
_cod_depositor_comments
;
The following automatic conversions were performed:
'_symmetry_cell_setting' value 'Triclinic' changed to 'triclinic'
according to '/home/saulius/struct/CIF-dictionaries/cif_core.dic'
dictionary named 'cif_core.dic' version 2.4.1 from 2010-06-29.

Automatic conversion script
Id: cif_fix_enum 1527 2010-12-29 10:47:43Z saulius 

The following automatic conversions were performed:

'_symmetry_cell_setting' value 'Triclinic' changed to 'triclinic'
according to /home/saulius/struct/CIF-dictionaries/cif_core.dic
dictionary named 'cif_core.dic' version 2.4.1 from 2010-06-29.

Automatic conversion script
Id: cif_fix_values 1715 2011-07-08 13:25:40Z adriana 
;
_cod_database_code 2225245
_cod_database_fobs_code 2225245

loop_
_symmetry_equiv_pos_as_xyz
'x, y, z'
'-x, -y, -z'

loop_
_atom_site_type_symbol
_atom_site_label
_atom_site_fract_x
_atom_site_fract_y
_atom_site_fract_z
_atom_site_U_iso_or_equiv
_atom_site_adp_type
_atom_site_calc_flag
_atom_site_refinement_flags
_atom_site_occupancy
_atom_site_disorder_assembly
_atom_site_disorder_group
O O1 0.40766(16) 0.15127(14) 0.48653(10) 0.0730(4) Uani d . 1 . .
O O2 0.30098(15) 0.36079(13) 0.46776(9) 0.0683(4) Uani d . 1 . .
N N1 0.49463(18) 0.01679(16) 0.28928(11) 0.0554(4) Uani d D 1 . .
H H1 0.4882(18) 0.0192(18) 0.3638(8) 0.066 Uiso d D 1 . .
C C1 0.3661(2) 0.2415(2) 0.42624(15) 0.0556(5) Uani d . 1 . .
C C2 0.3774(2) 0.23743(19) 0.30792(14) 0.0574(5) Uani d . 1 . .
H H2 0.3404 0.3129 0.2713 0.069 Uiso calc R 1 . .
C C3 0.4383(2) 0.1311(2) 0.24509(14) 0.0521(5) Uani d . 1 . .
C C4 0.4449(2) 0.1348(2) 0.12035(14) 0.0821(7) Uani d . 1 . .
H H4A 0.5552 0.1526 0.0999 0.123 Uiso calc R 1 . .
H H4B 0.3952 0.2161 0.0974 0.123 Uiso calc R 1 . .
H H4C 0.3885 0.0382 0.0838 0.123 Uiso calc R 1 . .
C C5 0.5595(2) -0.1002(2) 0.22757(13) 0.0508(5) Uani d . 1 . .
C C6 0.7234(2) -0.0729(2) 0.20876(14) 0.0579(5) Uani d . 1 . .
C C7 0.7848(2) -0.1914(3) 0.15333(15) 0.0697(6) Uani d . 1 . .
H H7 0.8937 -0.1763 0.1392 0.084 Uiso calc R 1 . .
C C8 0.6859(3) -0.3301(3) 0.11939(15) 0.0710(6) Uani d . 1 . .
H H8 0.7291 -0.4091 0.0842 0.085 Uiso calc R 1 . .
C C9 0.5242(3) -0.3537(2) 0.13675(14) 0.0638(5) Uani d . 1 . .
H H9 0.4591 -0.4480 0.1118 0.077 Uiso calc R 1 . .
C C10 0.4557(2) -0.2397(2) 0.19079(13) 0.0529(5) Uani d . 1 . .
C C11 0.8341(2) 0.0779(2) 0.24878(18) 0.0793(6) Uani d . 1 . .
H H11 0.7657 0.1534 0.2650 0.095 Uiso calc R 1 . .
C C12 0.9507(3) 0.1411(3) 0.1612(2) 0.1274(9) Uani d . 1 . .
H H12A 1.0269 0.0753 0.1486 0.191 Uiso calc R 1 . .
H H12B 1.0068 0.2428 0.1879 0.191 Uiso calc R 1 . .
H H12C 0.8915 0.1448 0.0920 0.191 Uiso calc R 1 . .
C C13 0.9264(3) 0.0662(3) 0.35821(18) 0.1140(8) Uani d . 1 . .
H H13A 0.8516 0.0412 0.4157 0.171 Uiso calc R 1 . .
H H13B 0.9972 0.1628 0.3807 0.171 Uiso calc R 1 . .
H H13C 0.9884 -0.0129 0.3471 0.171 Uiso calc R 1 . .
C C14 0.2780(2) -0.2639(2) 0.21149(15) 0.0665(5) Uani d . 1 . .
H H14 0.2455 -0.1650 0.2053 0.080 Uiso calc R 1 . .
C C15 0.2454(2) -0.3071(2) 0.33083(17) 0.0971(7) Uani d . 1 . .
H H15A 0.2766 -0.4035 0.3403 0.146 Uiso calc R 1 . .
H H15B 0.1326 -0.3164 0.3431 0.146 Uiso calc R 1 . .
H H15C 0.3064 -0.2286 0.3840 0.146 Uiso calc R 1 . .
C C16 0.1727(2) -0.3808(2) 0.12593(19) 0.1022(8) Uani d . 1 . .
H H16A 0.1915 -0.3503 0.0516 0.153 Uiso calc R 1 . .
H H16B 0.0614 -0.3855 0.1412 0.153 Uiso calc R 1 . .
H H16C 0.1988 -0.4803 0.1311 0.153 Uiso calc R 1 . .
C C17 0.2874(3) 0.3794(2) 0.58714(14) 0.0862(7) Uani d . 1 . .
H H17A 0.3930 0.3940 0.6249 0.103 Uiso calc R 1 . .
H H17B 0.2202 0.2884 0.6120 0.103 Uiso calc R 1 . .
C C18 0.2146(2) 0.5158(2) 0.61480(15) 0.0817(6) Uani d . 1 . .
H H18A 0.2811 0.6051 0.5891 0.123 Uiso calc R 1 . .
H H18B 0.2064 0.5312 0.6947 0.123 Uiso calc R 1 . .
H H18C 0.1092 0.4994 0.5785 0.123 Uiso calc R 1 . .

loop_
_atom_site_aniso_label
_atom_site_aniso_U_11
_atom_site_aniso_U_22
_atom_site_aniso_U_33
_atom_site_aniso_U_12
_atom_site_aniso_U_13
_atom_site_aniso_U_23
O1 0.1105(11) 0.0678(9) 0.0517(8) 0.0418(8) 0.0065(7) 0.0118(7)
O2 0.1025(11) 0.0614(8) 0.0497(8) 0.0382(8) 0.0095(7) 0.0023(6)
N1 0.0797(11) 0.0503(9) 0.0418(8) 0.0262(8) 0.0075(8) 0.0038(8)
C1 0.0659(14) 0.0490(12) 0.0539(12) 0.0173(11) 0.0035(10) 0.0014(10)
C2 0.0800(14) 0.0495(11) 0.0487(11) 0.0265(10) 0.0032(10) 0.0070(9)
C3 0.0637(13) 0.0487(11) 0.0461(11) 0.0158(10) 0.0014(9) 0.0067(9)
C4 0.1282(19) 0.0817(15) 0.0491(11) 0.0482(14) 0.0115(11) 0.0131(11)
C5 0.0670(14) 0.0497(12) 0.0405(10) 0.0222(11) 0.0045(10) 0.0052(9)
C6 0.0666(15) 0.0558(13) 0.0546(11) 0.0179(12) 0.0060(10) 0.0089(10)
C7 0.0696(15) 0.0803(15) 0.0657(13) 0.0283(14) 0.0127(11) 0.0091(12)
C8 0.0917(18) 0.0764(16) 0.0537(12) 0.0419(14) 0.0057(12) -0.0036(11)
C9 0.0837(16) 0.0548(12) 0.0541(12) 0.0210(12) -0.0033(11) -0.0027(10)
C10 0.0703(15) 0.0498(12) 0.0429(10) 0.0222(11) 0.0012(10) 0.0050(9)
C11 0.0711(15) 0.0695(15) 0.0960(17) 0.0116(13) 0.0051(13) 0.0055(13)
C12 0.112(2) 0.124(2) 0.139(2) -0.0138(17) 0.0189(18) 0.0496(18)
C13 0.117(2) 0.1073(19) 0.0989(18) -0.0166(16) -0.0228(16) 0.0004(15)
C14 0.0711(15) 0.0559(13) 0.0741(14) 0.0173(11) 0.0021(11) 0.0060(11)
C15 0.0893(18) 0.1064(18) 0.0986(17) 0.0148(14) 0.0304(14) 0.0286(15)
C16 0.0800(17) 0.0877(17) 0.132(2) 0.0130(14) -0.0184(15) -0.0127(15)
C17 0.137(2) 0.0852(15) 0.0495(12) 0.0540(15) 0.0167(12) 0.0017(11)
C18 0.1002(17) 0.0771(15) 0.0726(14) 0.0309(13) 0.0199(12) -0.0032(11)

loop_
_atom_type_symbol
_atom_type_description
_atom_type_scat_dispersion_real
_atom_type_scat_dispersion_imag
_atom_type_scat_source
C C 0.0033 0.0016 'International Tables Vol C Tables 4.2.6.8 and 6.1.1.4'
H H 0.0000 0.0000 'International Tables Vol C Tables 4.2.6.8 and 6.1.1.4'
N N 0.0061 0.0033 'International Tables Vol C Tables 4.2.6.8 and 6.1.1.4'
O O 0.0106 0.0060 'International Tables Vol C Tables 4.2.6.8 and 6.1.1.4'

loop_
_geom_angle_atom_site_label_1
_geom_angle_atom_site_label_2
_geom_angle_atom_site_label_3
_geom_angle_site_symmetry_1
_geom_angle_site_symmetry_3
_geom_angle
_geom_angle_publ_flag
C1 O2 C17 . . 116.95(14) ?
C3 N1 C5 . . 125.68(14) y
C3 N1 H1 . . 113.3(10) ?
C5 N1 H1 . . 121.1(10) ?
O1 C1 O2 . . 121.97(16) ?
O1 C1 C2 . . 126.24(17) y
O2 C1 C2 . . 111.79(16) ?
C3 C2 C1 . . 124.19(16) y
C3 C2 H2 . . 117.9 ?
C1 C2 H2 . . 117.9 ?
N1 C3 C2 . . 122.83(15) y
N1 C3 C4 . . 116.49(15) ?
C2 C3 C4 . . 120.68(15) ?
C3 C4 H4A . . 109.5 ?
C3 C4 H4B . . 109.5 ?
H4A C4 H4B . . 109.5 ?
C3 C4 H4C . . 109.5 ?
H4A C4 H4C . . 109.5 ?
H4B C4 H4C . . 109.5 ?
C6 C5 C10 . . 122.50(16) ?
C6 C5 N1 . . 118.98(17) ?
C10 C5 N1 . . 118.49(17) ?
C7 C6 C5 . . 117.78(18) ?
C7 C6 C11 . . 120.22(19) ?
C5 C6 C11 . . 121.99(17) ?
C8 C7 C6 . . 120.58(19) ?
C8 C7 H7 . . 119.7 ?
C6 C7 H7 . . 119.7 ?
C9 C8 C7 . . 120.76(18) ?
C9 C8 H8 . . 119.6 ?
C7 C8 H8 . . 119.6 ?
C8 C9 C10 . . 121.37(19) ?
C8 C9 H9 . . 119.3 ?
C10 C9 H9 . . 119.3 ?
C9 C10 C5 . . 116.97(17) ?
C9 C10 C14 . . 122.14(18) ?
C5 C10 C14 . . 120.88(16) ?
C6 C11 C13 . . 111.31(17) ?
C6 C11 C12 . . 113.78(18) ?
C13 C11 C12 . . 110.29(19) ?
C6 C11 H11 . . 107.0 ?
C13 C11 H11 . . 107.0 ?
C12 C11 H11 . . 107.0 ?
C11 C12 H12A . . 109.5 ?
C11 C12 H12B . . 109.5 ?
H12A C12 H12B . . 109.5 ?
C11 C12 H12C . . 109.5 ?
H12A C12 H12C . . 109.5 ?
H12B C12 H12C . . 109.5 ?
C11 C13 H13A . . 109.5 ?
C11 C13 H13B . . 109.5 ?
H13A C13 H13B . . 109.5 ?
C11 C13 H13C . . 109.5 ?
H13A C13 H13C . . 109.5 ?
H13B C13 H13C . . 109.5 ?
C10 C14 C16 . . 113.93(16) ?
C10 C14 C15 . . 111.14(15) ?
C16 C14 C15 . . 110.36(17) ?
C10 C14 H14 . . 107.0 ?
C16 C14 H14 . . 107.0 ?
C15 C14 H14 . . 107.0 ?
C14 C15 H15A . . 109.5 ?
C14 C15 H15B . . 109.5 ?
H15A C15 H15B . . 109.5 ?
C14 C15 H15C . . 109.5 ?
H15A C15 H15C . . 109.5 ?
H15B C15 H15C . . 109.5 ?
C14 C16 H16A . . 109.5 ?
C14 C16 H16B . . 109.5 ?
H16A C16 H16B . . 109.5 ?
C14 C16 H16C . . 109.5 ?
H16A C16 H16C . . 109.5 ?
H16B C16 H16C . . 109.5 ?
O2 C17 C18 . . 108.30(15) ?
O2 C17 H17A . . 110.0 ?
C18 C17 H17A . . 110.0 ?
O2 C17 H17B . . 110.0 ?
C18 C17 H17B . . 110.0 ?
H17A C17 H17B . . 108.4 ?
C17 C18 H18A . . 109.5 ?
C17 C18 H18B . . 109.5 ?
H18A C18 H18B . . 109.5 ?
C17 C18 H18C . . 109.5 ?
H18A C18 H18C . . 109.5 ?
H18B C18 H18C . . 109.5 ?

loop_
_geom_bond_atom_site_label_1
_geom_bond_atom_site_label_2
_geom_bond_site_symmetry_2
_geom_bond_distance
_geom_bond_publ_flag
O1 C1 . 1.2173(18) y
O2 C1 . 1.3543(18) y
O2 C17 . 1.4337(18) ?
N1 C3 . 1.3439(19) y
N1 C5 . 1.4310(19) y
N1 H1 . 0.894(8) ?
C1 C2 . 1.419(2) y
C2 C3 . 1.350(2) y
C2 H2 . 0.9300 ?
C3 C4 . 1.497(2) ?
C4 H4A . 0.9600 ?
C4 H4B . 0.9600 ?
C4 H4C . 0.9600 ?
C5 C6 . 1.392(2) ?
C5 C10 . 1.402(2) ?
C6 C7 . 1.392(2) ?
C6 C11 . 1.510(2) ?
C7 C8 . 1.371(3) ?
C7 H7 . 0.9300 ?
C8 C9 . 1.370(2) ?
C8 H8 . 0.9300 ?
C9 C10 . 1.388(2) ?
C9 H9 . 0.9300 ?
C10 C14 . 1.510(2) ?
C11 C13 . 1.525(3) ?
C11 C12 . 1.529(2) ?
C11 H11 . 0.9800 ?
C12 H12A . 0.9600 ?
C12 H12B . 0.9600 ?
C12 H12C . 0.9600 ?
C13 H13A . 0.9600 ?
C13 H13B . 0.9600 ?
C13 H13C . 0.9600 ?
C14 C16 . 1.525(2) ?
C14 C15 . 1.529(2) ?
C14 H14 . 0.9800 ?
C15 H15A . 0.9600 ?
C15 H15B . 0.9600 ?
C15 H15C . 0.9600 ?
C16 H16A . 0.9600 ?
C16 H16B . 0.9600 ?
C16 H16C . 0.9600 ?
C17 C18 . 1.483(2) ?
C17 H17A . 0.9700 ?
C17 H17B . 0.9700 ?
C18 H18A . 0.9600 ?
C18 H18B . 0.9600 ?
C18 H18C . 0.9600 ?

loop_
_geom_hbond_atom_site_label_D
_geom_hbond_atom_site_label_H
_geom_hbond_atom_site_label_A
_geom_hbond_site_symmetry_A
_geom_hbond_distance_DH
_geom_hbond_distance_HA
_geom_hbond_distance_DA
_geom_hbond_angle_DHA
N1 H1 O1 . 0.894(8) 2.020(12) 2.7402(18) 136.8(13)
N1 H1 O1 2_656 0.894(8) 2.677(13) 3.3371(18) 131.5(12)

loop_
_geom_torsion_atom_site_label_1
_geom_torsion_atom_site_label_2
_geom_torsion_atom_site_label_3
_geom_torsion_atom_site_label_4
_geom_torsion_site_symmetry_1
_geom_torsion_site_symmetry_2
_geom_torsion_site_symmetry_3
_geom_torsion_site_symmetry_4
_geom_torsion
_geom_torsion_publ_flag
C17 O2 C1 O1 . . . . 1.9(2) ?
C17 O2 C1 C2 . . . . -178.36(16) ?
O1 C1 C2 C3 . . . . -0.6(3) ?
O2 C1 C2 C3 . . . . 179.68(17) ?
C5 N1 C3 C2 . . . . 179.47(17) ?
C5 N1 C3 C4 . . . . 0.0(3) ?
C1 C2 C3 N1 . . . . 0.2(3) ?
C1 C2 C3 C4 . . . . 179.67(17) ?
C3 N1 C5 C6 . . . . 88.8(2) ?
C3 N1 C5 C10 . . . . -92.8(2) ?
C10 C5 C6 C7 . . . . -1.4(2) ?
N1 C5 C6 C7 . . . . 176.92(14) ?
C10 C5 C6 C11 . . . . 179.97(15) ?
N1 C5 C6 C11 . . . . -1.7(2) ?
C5 C6 C7 C8 . . . . -0.4(2) ?
C11 C6 C7 C8 . . . . 178.25(17) ?
C6 C7 C8 C9 . . . . 1.7(3) ?
C7 C8 C9 C10 . . . . -1.2(3) ?
C8 C9 C10 C5 . . . . -0.6(2) ?
C8 C9 C10 C14 . . . . -179.51(16) ?
C6 C5 C10 C9 . . . . 1.9(2) ?
N1 C5 C10 C9 . . . . -176.47(13) ?
C6 C5 C10 C14 . . . . -179.16(14) ?
N1 C5 C10 C14 . . . . 2.5(2) ?
C7 C6 C11 C13 . . . . -79.3(2) ?
C5 C6 C11 C13 . . . . 99.3(2) ?
C7 C6 C11 C12 . . . . 46.0(2) ?
C5 C6 C11 C12 . . . . -135.40(19) ?
C9 C10 C14 C16 . . . . -27.7(2) ?
C5 C10 C14 C16 . . . . 153.41(16) ?
C9 C10 C14 C15 . . . . 97.75(19) ?
C5 C10 C14 C15 . . . . -81.16(19) ?
C1 O2 C17 C18 . . . . 179.70(16) ?

loop_
_cod_related_entry_id
_cod_related_entry_database
_cod_related_entry_code
1 ChemSpider 30656016
